data_4071966
loop_
_publ_author_name
'Han, Ying-Feng'
'Jia, Wei-Guo'
'Lin, Yue-Jian'
'Jin, Guo-Xin'

_publ_section_title
;
 Stepwise Formation of Molecular Rectangles of Half-Sandwich Rhodium and
 Ruthenium Complexes Containing Bridging Chloranilate Ligands
;
_journal_issue 19
_journal_name_full Organometallics
_journal_page_first 5002
_journal_paper_doi 10.1021/om800490s
_journal_volume 27
_journal_year 2008
_chemical_formula_sum 'C80 H76 Cl4 F12 N4 O20 Ru4 S4'
_chemical_formula_weight 2315.77
_chemical_name_systematic
; 
 ? 
;
_space_group_IT_number 14
_symmetry_cell_setting monoclinic
_symmetry_space_group_name_Hall '-P 2ybc'
_symmetry_space_group_name_H-M 'P 1 21/c 1'
_atom_sites_solution_hydrogens geom
_atom_sites_solution_primary direct
_atom_sites_solution_secondary difmap
_audit_creation_method SHELXL-97
_cell_angle_alpha 90.00
_cell_angle_beta 115.138(16)
_cell_angle_gamma 90.00
_cell_formula_units_Z 2
_cell_length_a 19.72(2)
_cell_length_b 14.441(15)
_cell_length_c 20.72(2)
_cell_measurement_reflns_used 975
_cell_measurement_temperature 293(2)
_cell_measurement_theta_max 20.967
_cell_measurement_theta_min 2.429
_cell_volume 5342(9)
_computing_cell_refinement 'Bruker SMART'
_computing_data_collection 'Bruker SMART'
_computing_data_reduction 'Bruker SHELXTL'
_computing_molecular_graphics 'Bruker SHELXTL'
_computing_publication_material 'Bruker SHELXTL'
_computing_structure_refinement 'SHELXL-97 (Sheldrick, 1997)'
_computing_structure_solution 'SHELXS-97 (Sheldrick, 1990)'
_diffrn_ambient_temperature 293(2)
_diffrn_measured_fraction_theta_full 0.997
_diffrn_measured_fraction_theta_max 0.997
_diffrn_measurement_device_type 'CCD area detector'
_diffrn_measurement_method 'phi and omega scans'
_diffrn_radiation_monochromator graphite
_diffrn_radiation_source 'fine-focus sealed tube'
_diffrn_radiation_type MoK\a
_diffrn_radiation_wavelength 0.71073
_diffrn_reflns_av_R_equivalents 0.1066
_diffrn_reflns_av_sigmaI/netI 0.1621
_diffrn_reflns_limit_h_max 23
_diffrn_reflns_limit_h_min -23
_diffrn_reflns_limit_k_max 17
_diffrn_reflns_limit_k_min -17
_diffrn_reflns_limit_l_max 24
_diffrn_reflns_limit_l_min -18
_diffrn_reflns_number 21701
_diffrn_reflns_theta_full 25.01
_diffrn_reflns_theta_max 25.01
_diffrn_reflns_theta_min 1.78
_diffrn_standards_decay_% 6.99
_exptl_absorpt_coefficient_mu 0.813
_exptl_absorpt_correction_T_max 0.9231
_exptl_absorpt_correction_T_min 0.8878
_exptl_absorpt_correction_type multi-scan
_exptl_absorpt_process_details sadabs
_exptl_crystal_colour red
_exptl_crystal_density_diffrn 1.440
_exptl_crystal_density_method 'not measured'
_exptl_crystal_description prism
_exptl_crystal_F_000 2320
_exptl_crystal_size_max 0.15
_exptl_crystal_size_mid 0.12
_exptl_crystal_size_min 0.10
_refine_diff_density_max 1.910
_refine_diff_density_min -1.535
_refine_diff_density_rms 0.156
_refine_ls_extinction_method none
_refine_ls_goodness_of_fit_ref 0.865
_refine_ls_hydrogen_treatment constr
_refine_ls_matrix_type full
_refine_ls_number_parameters 582
_refine_ls_number_reflns 9377
_refine_ls_number_restraints 0
_refine_ls_restrained_S_all 0.865
_refine_ls_R_factor_all 0.1339
_refine_ls_R_factor_gt 0.0626
_refine_ls_shift/su_max 0.001
_refine_ls_shift/su_mean 0.000
_refine_ls_structure_factor_coef Fsqd
_refine_ls_weighting_details 'calc w=1/[\s^2^(Fo^2^)+(0.0929P)^2^+0.0000P] where P=(Fo^2^+2Fc^2^)/3'
_refine_ls_weighting_scheme calc
_refine_ls_wR_factor_gt 0.1453
_refine_ls_wR_factor_ref 0.1828
_reflns_number_gt 4421
_reflns_number_total 9377
_reflns_threshold_expression >2sigma(I)
_cod_data_source_file om800490s_si_001.cif
_cod_data_source_block Complex_4d
_cod_depositor_comments
;
The following automatic conversions were performed:

'_symmetry_cell_setting' value 'Monoclinic' changed to 'monoclinic'
according to /home/saulius/struct/CIF-dictionaries/cif_core.dic
dictionary named 'cif_core.dic' version 2.4.1 from 2010-06-29.

Automatic conversion script
Id: cif_fix_values 1715 2011-07-08 13:25:40Z adriana 
;
_cod_original_cell_volume 5342(10)
_cod_original_sg_symbol_H-M P2(1)/c
_cod_database_code 4071966

loop_
_symmetry_equiv_pos_as_xyz
'x, y, z'
'-x, y+1/2, -z+1/2'
'-x, -y, -z'
'x, -y-1/2, z-1/2'

loop_
_atom_site_label
_atom_site_type_symbol
_atom_site_fract_x
_atom_site_fract_y
_atom_site_fract_z
_atom_site_U_iso_or_equiv
_atom_site_adp_type
_atom_site_occupancy
_atom_site_symmetry_multiplicity
_atom_site_calc_flag
_atom_site_refinement_flags
Ru1 Ru 0.19692(4) 0.60330(5) 0.94476(4) 0.0516(2) Uani 1 1 d .
Ru2 Ru 0.46133(4) 1.02934(4) 1.12687(4) 0.0414(2) Uani 1 1 d .
Cl1 Cl 0.33267(13) 0.75820(16) 1.18647(13) 0.0616(6) Uani 1 1 d .
Cl2 Cl 0.28099(13) 0.90689(17) 0.88315(12) 0.0602(6) Uani 1 1 d .
O1 O 0.2523(3) 0.6659(3) 1.0450(3) 0.0496(14) Uani 1 1 d .
O2 O 0.2253(3) 0.7326(4) 0.9200(3) 0.0532(15) Uani 1 1 d .
O3 O 0.3919(3) 0.9755(3) 1.0272(3) 0.0440(13) Uani 1 1 d .
O4 O 0.4123(3) 0.9146(4) 1.1520(3) 0.0449(13) Uani 1 1 d .
N1 N 0.1011(4) 0.6661(5) 0.9451(4) 0.0475(18) Uani 1 1 d .
N2 N -0.3652(4) 0.9042(5) 0.8782(4) 0.0464(17) Uani 1 1 d .
C1 C 0.2827(4) 0.7430(5) 1.0442(5) 0.045(2) Uani 1 1 d .
C2 C 0.2676(4) 0.7789(5) 0.9711(5) 0.0397(19) Uani 1 1 d .
C3 C 0.3017(5) 0.8621(6) 0.9663(5) 0.047(2) Uani 1 1 d .
C4 C 0.3537(4) 0.9047(5) 1.0271(4) 0.0372(18) Uani 1 1 d .
C5 C 0.3659(4) 0.8701(5) 1.1002(5) 0.042(2) Uani 1 1 d .
C6 C 0.3237(4) 0.7934(5) 1.1033(4) 0.043(2) Uani 1 1 d .
C7 C 0.0471(5) 0.6989(7) 0.8849(5) 0.063(3) Uani 1 1 d .
H7 H 0.0544 0.6975 0.8434 0.076 Uiso 1 1 calc R
C8 C -0.0193(5) 0.7351(7) 0.8819(5) 0.062(3) Uani 1 1 d .
H8 H -0.0556 0.7578 0.8392 0.075 Uiso 1 1 calc R
C9 C -0.0311(5) 0.7371(6) 0.9432(5) 0.053(2) Uani 1 1 d .
C10 C 0.0248(5) 0.7033(7) 1.0042(5) 0.062(3) Uani 1 1 d .
H10 H 0.0197 0.7034 1.0468 0.075 Uiso 1 1 calc R
C11 C 0.0885(5) 0.6693(6) 1.0019(5) 0.067(3) Uani 1 1 d .
H11 H 0.1257 0.6467 1.0442 0.080 Uiso 1 1 calc R
C12 C -0.1006(5) 0.7710(6) 0.9429(5) 0.051(2) Uani 1 1 d .
H12 H -0.1012 0.7804 0.9871 0.061 Uiso 1 1 calc R
C13 C -0.1620(5) 0.7895(6) 0.8868(6) 0.063(3) Uani 1 1 d .
H13 H -0.1615 0.7784 0.8428 0.076 Uiso 1 1 calc R
C14 C -0.2323(4) 0.8260(6) 0.8855(5) 0.049(2) Uani 1 1 d .
C15 C -0.2900(5) 0.8518(6) 0.8213(5) 0.061(3) Uani 1 1 d .
H15 H -0.2853 0.8425 0.7789 0.073 Uiso 1 1 calc R
C16 C -0.3545(4) 0.8912(6) 0.8197(5) 0.051(2) Uani 1 1 d .
H16 H -0.3920 0.9093 0.7760 0.061 Uiso 1 1 calc R
C17 C -0.3099(5) 0.8753(6) 0.9399(5) 0.054(2) Uani 1 1 d .
H17 H -0.3172 0.8812 0.9812 0.065 Uiso 1 1 calc R
C18 C -0.2432(5) 0.8378(6) 0.9462(5) 0.057(2) Uani 1 1 d .
H18 H -0.2064 0.8207 0.9905 0.069 Uiso 1 1 calc R
C19 C 0.1836(9) 0.5338(8) 0.8477(7) 0.087(4) Uani 1 1 d .
C20 C 0.1344(8) 0.4966(9) 0.8720(10) 0.100(5) Uani 1 1 d .
H20 H 0.0837 0.4942 0.8412 0.120 Uiso 1 1 calc R
C21 C 0.1577(8) 0.4626(7) 0.9410(10) 0.092(4) Uani 1 1 d .
H21 H 0.1225 0.4382 0.9553 0.110 Uiso 1 1 calc R
C22 C 0.2325(8) 0.4646(6) 0.9887(8) 0.088(4) Uani 1 1 d .
C23 C 0.2838(6) 0.4997(7) 0.9645(9) 0.089(4) Uani 1 1 d .
H23 H 0.3345 0.4986 0.9954 0.106 Uiso 1 1 calc R
C24 C 0.2632(7) 0.5352(7) 0.8981(9) 0.086(4) Uani 1 1 d .
H24 H 0.2989 0.5599 0.8847 0.104 Uiso 1 1 calc R
C25 C 0.1500(13) 0.5668(13) 0.7719(10) 0.164(8) Uani 1 1 d .
H25 H 0.0954 0.5687 0.7548 0.197 Uiso 1 1 calc R
C26 C 0.1727(17) 0.6478(16) 0.7600(10) 0.255(15) Uani 1 1 d .
H26A H 0.2222 0.6421 0.7625 0.383 Uiso 1 1 calc R
H26B H 0.1732 0.6913 0.7952 0.383 Uiso 1 1 calc R
H26C H 0.1391 0.6693 0.7134 0.383 Uiso 1 1 calc R
C27 C 0.1694(16) 0.4975(15) 0.7249(10) 0.277(15) Uani 1 1 d .
H27A H 0.1481 0.5189 0.6765 0.415 Uiso 1 1 calc R
H27B H 0.1493 0.4377 0.7271 0.415 Uiso 1 1 calc R
H27C H 0.2228 0.4932 0.7421 0.415 Uiso 1 1 calc R
C28 C 0.2562(11) 0.4367(9) 1.0647(9) 0.154(7) Uani 1 1 d .
H28A H 0.2813 0.3779 1.0730 0.231 Uiso 1 1 calc R
H28B H 0.2129 0.4317 1.0744 0.231 Uiso 1 1 calc R
H28C H 0.2897 0.4825 1.0955 0.231 Uiso 1 1 calc R
C29 C 0.5269(4) 1.1549(6) 1.1306(5) 0.047(2) Uani 1 1 d .
C30 C 0.5424(4) 1.0843(6) 1.0938(5) 0.051(2) Uani 1 1 d .
H30 H 0.5363 1.0954 1.0474 0.061 Uiso 1 1 calc R
C31 C 0.5666(5) 0.9976(7) 1.1234(6) 0.062(3) Uani 1 1 d .
H31 H 0.5764 0.9526 1.0964 0.074 Uiso 1 1 calc R
C32 C 0.5767(4) 0.9763(6) 1.1924(5) 0.049(2) Uani 1 1 d .
C33 C 0.5574(4) 1.0441(6) 1.2280(5) 0.055(2) Uani 1 1 d .
H33 H 0.5605 1.0310 1.2731 0.066 Uiso 1 1 calc R
C34 C 0.5331(5) 1.1326(6) 1.1989(5) 0.056(2) Uani 1 1 d .
H34 H 0.5211 1.1766 1.2251 0.067 Uiso 1 1 calc R
C35 C 0.5044(5) 1.2499(6) 1.0973(5) 0.062(3) Uani 1 1 d .
H35 H 0.4747 1.2440 1.0458 0.075 Uiso 1 1 calc R
C36 C 0.4626(7) 1.3080(7) 1.1292(8) 0.113(5) Uani 1 1 d .
H36A H 0.4169 1.2774 1.1225 0.169 Uiso 1 1 calc R
H36B H 0.4513 1.3673 1.1061 0.169 Uiso 1 1 calc R
H36C H 0.4931 1.3163 1.1792 0.169 Uiso 1 1 calc R
C37 C 0.5785(6) 1.3029(7) 1.1129(6) 0.087(3) Uani 1 1 d .
H37A H 0.6053 1.3129 1.1633 0.130 Uiso 1 1 calc R
H37B H 0.5671 1.3615 1.0887 0.130 Uiso 1 1 calc R
H37C H 0.6089 1.2670 1.0963 0.130 Uiso 1 1 calc R
C38 C 0.5981(6) 0.8802(7) 1.2206(6) 0.087(3) Uani 1 1 d .
H38A H 0.6001 0.8414 1.1839 0.131 Uiso 1 1 calc R
H38B H 0.5616 0.8563 1.2354 0.131 Uiso 1 1 calc R
H38C H 0.6463 0.8813 1.2605 0.131 Uiso 1 1 calc R
S1 S 0.51478(17) 0.1658(3) 0.39891(18) 0.0852(9) Uani 1 1 d .
O5 O 0.5701(6) 0.1119(11) 0.4371(8) 0.230(8) Uani 1 1 d .
O6 O 0.5158(7) 0.2571(8) 0.4338(5) 0.168(5) Uani 1 1 d .
O7 O 0.4970(4) 0.1818(5) 0.3285(4) 0.094(2) Uani 1 1 d .
C39 C 0.4341(9) 0.1179(9) 0.4005(8) 0.094(4) Uani 1 1 d .
F1 F 0.4096(6) 0.0442(7) 0.3606(6) 0.182(4) Uani 1 1 d .
F2 F 0.3771(6) 0.1729(8) 0.3732(7) 0.199(5) Uani 1 1 d .
F3 F 0.4402(5) 0.0925(7) 0.4629(4) 0.153(4) Uani 1 1 d .
S2 S 0.0934(3) 0.2251(3) 0.8282(2) 0.1170(13) Uani 1 1 d .
O8 O 0.0958(6) 0.2319(8) 0.8968(4) 0.152(4) Uani 1 1 d .
O9 O 0.0625(7) 0.1455(7) 0.7871(6) 0.156(4) Uani 1 1 d .
O10 O 0.0680(8) 0.3112(7) 0.7855(5) 0.172(5) Uani 1 1 d .
C40 C 0.1880(10) 0.2190(13) 0.8431(7) 0.110(5) Uani 1 1 d .
F4 F 0.2307(6) 0.2837(8) 0.8885(6) 0.187(4) Uani 1 1 d .
F5 F 0.1996(6) 0.2154(10) 0.7871(6) 0.220(5) Uani 1 1 d .
F6 F 0.2232(7) 0.1408(8) 0.8792(5) 0.179(4) Uani 1 1 d .

loop_
_atom_site_aniso_label
_atom_site_aniso_U_11
_atom_site_aniso_U_22
_atom_site_aniso_U_33
_atom_site_aniso_U_23
_atom_site_aniso_U_13
_atom_site_aniso_U_12
Ru1 0.0419(4) 0.0479(4) 0.0662(6) -0.0155(4) 0.0243(4) -0.0033(3)
Ru2 0.0404(4) 0.0490(4) 0.0381(4) -0.0092(3) 0.0199(3) -0.0035(3)
Cl1 0.0694(15) 0.0719(15) 0.0450(14) 0.0130(12) 0.0257(13) -0.0007(12)
Cl2 0.0632(14) 0.0805(16) 0.0375(13) 0.0015(12) 0.0219(12) -0.0109(12)
O1 0.048(3) 0.044(3) 0.054(4) 0.004(3) 0.019(3) -0.003(3)
O2 0.059(4) 0.055(3) 0.049(4) -0.023(3) 0.026(4) -0.016(3)
O3 0.051(3) 0.049(3) 0.040(3) -0.007(3) 0.027(3) -0.003(3)
O4 0.043(3) 0.055(3) 0.034(3) -0.009(3) 0.014(3) -0.006(3)
N1 0.045(4) 0.056(4) 0.047(5) -0.017(4) 0.025(4) -0.002(3)
N2 0.050(4) 0.055(4) 0.040(4) -0.009(4) 0.024(4) -0.004(3)
C1 0.031(4) 0.047(5) 0.056(6) -0.014(4) 0.017(5) -0.002(4)
C2 0.035(4) 0.042(4) 0.042(5) -0.002(4) 0.017(4) 0.003(4)
C3 0.054(5) 0.053(5) 0.042(5) -0.008(4) 0.029(5) 0.001(4)
C4 0.034(4) 0.040(4) 0.036(5) -0.011(4) 0.013(4) 0.000(4)
C5 0.047(5) 0.044(5) 0.046(6) -0.004(4) 0.030(5) 0.004(4)
C6 0.046(5) 0.051(5) 0.034(5) 0.006(4) 0.018(5) 0.007(4)
C7 0.046(6) 0.099(7) 0.044(6) 0.000(6) 0.018(5) 0.016(5)
C8 0.045(5) 0.098(7) 0.035(5) 0.002(5) 0.009(5) 0.012(5)
C9 0.052(5) 0.067(6) 0.046(6) -0.001(5) 0.028(5) 0.009(4)
C10 0.049(6) 0.106(7) 0.028(5) 0.011(5) 0.012(5) 0.019(5)
C11 0.064(6) 0.085(7) 0.049(6) 0.015(6) 0.022(6) 0.017(5)
C12 0.043(5) 0.070(6) 0.037(5) 0.002(5) 0.012(5) 0.018(4)
C13 0.066(6) 0.077(6) 0.065(7) -0.003(6) 0.045(6) 0.005(5)
C14 0.040(5) 0.064(5) 0.036(5) 0.006(4) 0.010(5) 0.005(4)
C15 0.061(6) 0.089(7) 0.039(6) 0.010(5) 0.027(5) 0.019(5)
C16 0.026(4) 0.081(6) 0.040(5) 0.004(5) 0.009(4) 0.016(4)
C17 0.055(6) 0.074(6) 0.038(6) -0.002(5) 0.025(5) 0.015(5)
C18 0.059(6) 0.079(6) 0.040(6) 0.004(5) 0.027(5) 0.018(5)
C19 0.129(12) 0.073(7) 0.075(9) -0.022(7) 0.058(9) 0.014(8)
C20 0.086(9) 0.071(8) 0.139(14) -0.063(9) 0.043(11) -0.024(7)
C21 0.084(10) 0.044(6) 0.158(15) -0.030(8) 0.062(11) -0.021(6)
C22 0.119(11) 0.033(5) 0.121(12) -0.002(7) 0.060(10) 0.018(6)
C23 0.061(7) 0.064(7) 0.142(13) -0.021(8) 0.044(9) 0.013(6)
C24 0.090(10) 0.063(7) 0.140(13) -0.025(8) 0.083(10) 0.010(6)
C25 0.29(2) 0.127(13) 0.122(15) -0.046(12) 0.129(17) -0.021(15)
C26 0.49(5) 0.19(2) 0.114(16) -0.037(15) 0.15(2) -0.10(3)
C27 0.47(4) 0.22(2) 0.146(17) -0.088(16) 0.14(2) 0.08(2)
C28 0.24(2) 0.069(8) 0.157(16) 0.038(10) 0.087(16) 0.046(10)
C29 0.040(5) 0.057(5) 0.046(6) -0.010(5) 0.021(5) -0.012(4)
C30 0.036(5) 0.067(6) 0.052(6) -0.011(5) 0.021(5) -0.015(4)
C31 0.038(5) 0.073(6) 0.079(8) -0.037(6) 0.029(6) -0.010(4)
C32 0.021(4) 0.070(6) 0.037(5) -0.004(5) -0.007(4) 0.003(4)
C33 0.029(4) 0.075(6) 0.049(6) 0.000(5) 0.005(5) -0.011(4)
C34 0.065(6) 0.050(5) 0.070(7) -0.022(5) 0.045(6) -0.018(4)
C35 0.055(6) 0.077(7) 0.039(6) 0.008(5) 0.004(5) -0.002(5)
C36 0.116(10) 0.067(7) 0.171(15) 0.015(8) 0.077(11) 0.020(7)
C37 0.123(10) 0.066(6) 0.086(9) 0.002(6) 0.058(8) -0.016(7)
C38 0.077(8) 0.072(7) 0.090(9) -0.002(7) 0.014(7) 0.007(6)
S1 0.068(2) 0.123(3) 0.067(2) 0.019(2) 0.0311(18) -0.0225(18)
O5 0.084(7) 0.332(18) 0.287(17) 0.207(15) 0.093(10) 0.079(9)
O6 0.239(13) 0.179(10) 0.117(8) -0.083(8) 0.107(9) -0.141(10)
O7 0.135(7) 0.110(6) 0.064(5) 0.005(4) 0.070(5) -0.009(5)
C39 0.134(12) 0.068(8) 0.109(11) -0.008(8) 0.079(11) -0.022(8)
F1 0.233(11) 0.172(9) 0.183(10) -0.053(8) 0.128(9) -0.111(8)
F2 0.143(8) 0.216(11) 0.294(15) 0.082(11) 0.147(10) 0.037(8)
F3 0.152(7) 0.239(10) 0.069(5) 0.006(6) 0.048(5) -0.109(7)
S2 0.176(4) 0.108(3) 0.061(2) -0.012(2) 0.045(3) -0.012(3)
O8 0.146(9) 0.257(12) 0.054(5) 0.009(7) 0.044(6) 0.023(9)
O9 0.219(12) 0.129(8) 0.117(8) -0.030(7) 0.069(9) -0.048(8)
O10 0.276(15) 0.113(7) 0.083(7) 0.015(6) 0.036(9) 0.029(8)
C40 0.142(14) 0.136(13) 0.050(8) -0.014(9) 0.038(10) 0.001(11)
F4 0.186(10) 0.186(9) 0.179(10) -0.078(9) 0.067(9) -0.045(8)
F5 0.229(11) 0.356(16) 0.114(8) 0.040(9) 0.111(8) 0.006(11)
F6 0.221(11) 0.185(9) 0.127(8) 0.018(8) 0.070(8) 0.049(9)

loop_
_atom_type_symbol
_atom_type_description
_atom_type_scat_dispersion_real
_atom_type_scat_dispersion_imag
_atom_type_scat_source
C C 0.0033 0.0016 'International Tables Vol C Tables 4.2.6.8 and 6.1.1.4'
H H 0.0000 0.0000 'International Tables Vol C Tables 4.2.6.8 and 6.1.1.4'
N N 0.0061 0.0033 'International Tables Vol C Tables 4.2.6.8 and 6.1.1.4'
O O 0.0106 0.0060 'International Tables Vol C Tables 4.2.6.8 and 6.1.1.4'
F F 0.0171 0.0103 'International Tables Vol C Tables 4.2.6.8 and 6.1.1.4'
S S 0.1246 0.1234 'International Tables Vol C Tables 4.2.6.8 and 6.1.1.4'
Cl Cl 0.1484 0.1585 'International Tables Vol C Tables 4.2.6.8 and 6.1.1.4'
Ru Ru -1.2594 0.8363 'International Tables Vol C Tables 4.2.6.8 and 6.1.1.4'

loop_
_geom_angle_atom_site_label_1
_geom_angle_atom_site_label_2
_geom_angle_atom_site_label_3
_geom_angle
_geom_angle_site_symmetry_1
_geom_angle_site_symmetry_3
O2 Ru1 O1 77.0(2) . .
O2 Ru1 N1 87.1(2) . .
O1 Ru1 N1 84.4(2) . .
O2 Ru1 C20 127.5(5) . .
O1 Ru1 C20 155.4(5) . .
N1 Ru1 C20 93.6(4) . .
O2 Ru1 C19 97.3(4) . .
O1 Ru1 C19 158.1(4) . .
N1 Ru1 C19 116.7(4) . .
C20 Ru1 C19 37.3(5) . .
O2 Ru1 C21 165.0(5) . .
O1 Ru1 C21 117.9(5) . .
N1 Ru1 C21 95.6(4) . .
C20 Ru1 C21 37.7(5) . .
C19 Ru1 C21 68.3(5) . .
O2 Ru1 C24 91.2(4) . .
O1 Ru1 C24 118.6(5) . .
N1 Ru1 C24 155.9(5) . .
C20 Ru1 C24 68.6(5) . .
C19 Ru1 C24 39.7(5) . .
C21 Ru1 C24 80.3(4) . .
O2 Ru1 C23 113.0(4) . .
O1 Ru1 C23 94.2(4) . .
N1 Ru1 C23 159.0(4) . .
C20 Ru1 C23 79.0(5) . .
C19 Ru1 C23 68.3(5) . .
C21 Ru1 C23 66.6(5) . .
C24 Ru1 C23 36.4(4) . .
O2 Ru1 C22 148.6(4) . .
O1 Ru1 C22 92.4(4) . .
N1 Ru1 C22 121.6(4) . .
C20 Ru1 C22 67.8(6) . .
C19 Ru1 C22 81.5(5) . .
C21 Ru1 C22 37.1(5) . .
C24 Ru1 C22 67.8(5) . .
C23 Ru1 C22 37.4(4) . .
O3 Ru2 N2 85.5(2) . 3_577
O3 Ru2 O4 76.8(2) . .
N2 Ru2 O4 82.6(2) 3_577 .
O3 Ru2 C30 95.0(3) . .
N2 Ru2 C30 126.8(3) 3_577 .
O4 Ru2 C30 149.3(3) . .
O3 Ru2 C33 159.3(3) . .
N2 Ru2 C33 114.1(3) 3_577 .
O4 Ru2 C33 98.3(3) . .
C30 Ru2 C33 78.9(3) . .
O3 Ru2 C31 97.1(3) . .
N2 Ru2 C31 164.2(3) 3_577 .
O4 Ru2 C31 113.2(3) . .
C30 Ru2 C31 37.6(3) . .
C33 Ru2 C31 66.0(4) . .
O3 Ru2 C34 154.8(3) . .
N2 Ru2 C34 91.8(3) 3_577 .
O4 Ru2 C34 127.7(3) . .
C30 Ru2 C34 66.8(3) . .
C33 Ru2 C34 38.1(3) . .
C31 Ru2 C34 79.2(3) . .
O3 Ru2 C29 118.0(3) . .
N2 Ru2 C29 97.5(3) 3_577 .
O4 Ru2 C29 165.2(3) . .
C30 Ru2 C29 37.0(3) . .
C33 Ru2 C29 68.0(3) . .
C31 Ru2 C29 67.6(3) . .
C34 Ru2 C29 37.5(3) . .
O3 Ru2 C32 123.1(3) . .
N2 Ru2 C32 149.0(3) 3_577 .
O4 Ru2 C32 92.1(3) . .
C30 Ru2 C32 67.4(3) . .
C33 Ru2 C32 36.4(3) . .
C31 Ru2 C32 37.0(3) . .
C34 Ru2 C32 67.4(3) . .
C29 Ru2 C32 80.2(3) . .
C1 O1 Ru1 114.6(5) . .
C2 O2 Ru1 115.6(5) . .
C4 O3 Ru2 116.2(5) . .
C5 O4 Ru2 116.1(5) . .
C11 N1 C7 116.6(7) . .
C11 N1 Ru1 122.4(7) . .
C7 N1 Ru1 120.8(6) . .
C16 N2 C17 116.3(7) . .
C16 N2 Ru2 120.8(6) . 3_577
C17 N2 Ru2 122.9(5) . 3_577
O1 C1 C6 124.3(8) . .
O1 C1 C2 115.0(7) . .
C6 C1 C2 120.7(7) . .
O2 C2 C3 125.2(8) . .
O2 C2 C1 116.7(7) . .
C3 C2 C1 118.1(8) . .
C4 C3 C2 120.6(8) . .
C4 C3 Cl2 120.9(6) . .
C2 C3 Cl2 118.5(7) . .
O3 C4 C3 124.7(7) . .
O3 C4 C5 114.9(7) . .
C3 C4 C5 120.3(7) . .
O4 C5 C6 126.6(8) . .
O4 C5 C4 115.9(7) . .
C6 C5 C4 117.5(8) . .
C1 C6 C5 121.3(8) . .
C1 C6 Cl1 120.7(6) . .
C5 C6 Cl1 117.7(7) . .
N1 C7 C8 122.6(9) . .
C9 C8 C7 119.3(9) . .
C10 C9 C8 117.2(8) . .
C10 C9 C12 120.8(8) . .
C8 C9 C12 121.9(9) . .
C11 C10 C9 119.2(9) . .
N1 C11 C10 125.0(10) . .
C13 C12 C9 126.2(9) . .
C12 C13 C14 127.0(9) . .
C18 C14 C15 117.5(8) . .
C18 C14 C13 122.6(9) . .
C15 C14 C13 119.8(8) . .
C16 C15 C14 120.4(8) . .
N2 C16 C15 122.6(8) . .
N2 C17 C18 124.6(8) . .
C14 C18 C17 118.5(9) . .
C20 C19 C24 116.8(12) . .
C20 C19 C25 116.1(16) . .
C24 C19 C25 127.1(15) . .
C20 C19 Ru1 70.5(7) . .
C24 C19 Ru1 70.2(6) . .
C25 C19 Ru1 130.6(9) . .
C19 C20 C21 122.5(14) . .
C19 C20 Ru1 72.1(7) . .
C21 C20 Ru1 72.0(7) . .
C22 C21 C20 120.8(13) . .
C22 C21 Ru1 72.4(6) . .
C20 C21 Ru1 70.3(7) . .
C21 C22 C23 117.7(13) . .
C21 C22 C28 120.5(15) . .
C23 C22 C28 121.6(15) . .
C21 C22 Ru1 70.5(6) . .
C23 C22 Ru1 70.9(6) . .
C28 C22 Ru1 125.9(8) . .
C24 C23 C22 123.2(13) . .
C24 C23 Ru1 71.2(6) . .
C22 C23 Ru1 71.7(6) . .
C23 C24 C19 118.9(11) . .
C23 C24 Ru1 72.3(6) . .
C19 C24 Ru1 70.0(5) . .
C26 C25 C19 116.5(19) . .
C26 C25 C27 105.1(19) . .
C19 C25 C27 109.5(15) . .
C30 C29 C34 116.1(8) . .
C30 C29 C35 120.5(8) . .
C34 C29 C35 123.4(8) . .
C30 C29 Ru2 68.8(4) . .
C34 C29 Ru2 69.3(5) . .
C35 C29 Ru2 132.4(6) . .
C29 C30 C31 122.5(9) . .
C29 C30 Ru2 74.2(4) . .
C31 C30 Ru2 71.8(5) . .
C30 C31 C32 121.7(8) . .
C30 C31 Ru2 70.5(5) . .
C32 C31 Ru2 74.4(5) . .
C33 C32 C31 116.3(8) . .
C33 C32 C38 123.3(9) . .
C31 C32 C38 120.0(9) . .
C33 C32 Ru2 68.8(5) . .
C31 C32 Ru2 68.6(5) . .
C38 C32 Ru2 127.0(6) . .
C32 C33 C34 122.6(9) . .
C32 C33 Ru2 74.8(5) . .
C34 C33 Ru2 71.0(5) . .
C29 C34 C33 120.6(8) . .
C29 C34 Ru2 73.2(5) . .
C33 C34 Ru2 70.9(5) . .
C36 C35 C29 114.4(8) . .
C36 C35 C37 105.9(8) . .
C29 C35 C37 106.4(7) . .
O5 S1 O7 121.2(8) . .
O5 S1 O6 113.4(10) . .
O7 S1 O6 108.1(6) . .
O5 S1 C39 106.7(7) . .
O7 S1 C39 105.4(7) . .
O6 S1 C39 99.4(6) . .
F2 C39 F3 107.8(12) . .
F2 C39 F1 101.8(14) . .
F3 C39 F1 104.6(10) . .
F2 C39 S1 112.1(9) . .
F3 C39 S1 115.5(12) . .
F1 C39 S1 113.8(9) . .
O8 S2 O9 119.3(7) . .
O8 S2 O10 113.7(7) . .
O9 S2 O10 111.9(7) . .
O8 S2 C40 104.5(7) . .
O9 S2 C40 102.7(8) . .
O10 S2 C40 102.1(9) . .
F5 C40 F4 111.5(15) . .
F5 C40 F6 102.6(14) . .
F4 C40 F6 99.8(12) . .
F5 C40 S2 115.4(12) . .
F4 C40 S2 113.0(11) . .
F6 C40 S2 112.9(12) . .

loop_
_geom_bond_atom_site_label_1
_geom_bond_atom_site_label_2
_geom_bond_distance
_geom_bond_site_symmetry_2
Ru1 O2 2.075(6) .
Ru1 O1 2.096(6) .
Ru1 N1 2.098(6) .
Ru1 C20 2.142(11) .
Ru1 C19 2.162(11) .
Ru1 C21 2.164(10) .
Ru1 C24 2.165(9) .
Ru1 C23 2.179(10) .
Ru1 C22 2.189(11) .
Ru2 O3 2.084(6) .
Ru2 N2 2.086(7) 3_577
Ru2 O4 2.093(5) .
Ru2 C30 2.141(8) .
Ru2 C33 2.157(9) .
Ru2 C31 2.157(8) .
Ru2 C34 2.159(9) .
Ru2 C29 2.209(8) .
Ru2 C32 2.232(8) .
Cl1 C6 1.732(8) .
Cl2 C3 1.719(9) .
O1 C1 1.268(9) .
O2 C2 1.230(9) .
O3 C4 1.270(8) .
O4 C5 1.251(9) .
N1 C11 1.304(10) .
N1 C7 1.336(11) .
N2 C16 1.330(10) .
N2 C17 1.347(10) .
N2 Ru2 2.086(7) 3_577
C1 C6 1.357(11) .
C1 C2 1.506(11) .
C2 C3 1.400(11) .
C3 C4 1.386(11) .
C4 C5 1.513(11) .
C5 C6 1.405(11) .
C7 C8 1.388(11) .
C8 C9 1.384(11) .
C9 C10 1.368(11) .
C9 C12 1.453(11) .
C10 C11 1.368(12) .
C12 C13 1.302(12) .
C13 C14 1.472(11) .
C14 C18 1.375(11) .
C14 C15 1.385(12) .
C15 C16 1.382(10) .
C17 C18 1.377(11) .
C19 C20 1.378(17) .
C19 C24 1.471(17) .
C19 C25 1.50(2) .
C20 C21 1.392(18) .
C21 C22 1.384(17) .
C22 C23 1.401(16) .
C22 C28 1.496(18) .
C23 C24 1.358(16) .
C25 C26 1.31(2) .
C25 C27 1.554(19) .
C29 C30 1.383(11) .
C29 C34 1.406(12) .
C29 C35 1.514(12) .
C30 C31 1.387(12) .
C31 C32 1.393(13) .
C32 C33 1.373(11) .
C32 C38 1.495(12) .
C33 C34 1.407(12) .
C35 C36 1.510(13) .
C35 C37 1.559(13) .
S1 O5 1.299(10) .
S1 O7 1.367(7) .
S1 O6 1.500(10) .
S1 C39 1.749(13) .
C39 F2 1.294(15) .
C39 F3 1.299(14) .
C39 F1 1.308(13) .
S2 O8 1.406(8) .
S2 O9 1.406(10) .
S2 O10 1.486(10) .
S2 C40 1.759(17) .
C40 F5 1.274(14) .
C40 F4 1.339(15) .
C40 F6 1.370(16) .
